data_7020911
loop_
_publ_author_name
'Marchetti, Fabio'
'Pampaloni, Guido'
'Zacchini, Stefano'

_publ_section_title
;
 The interaction of molybdenum pentachloride with carbonyl compounds.
;
_journal_issue 7
_journal_name_full 'Dalton transactions (Cambridge, England : 2003)'
_journal_page_first 2477
_journal_page_last 2487
_journal_paper_doi 10.1039/c2dt32456c
_journal_volume 42
_journal_year 2013
_chemical_formula_sum 'C16 H10 Cl7 Mo N2 O3'
_chemical_formula_weight 622.35
_chemical_name_systematic
;
?
;
_space_group_IT_number 15
_symmetry_cell_setting monoclinic
_symmetry_space_group_name_Hall '-C 2yc'
_symmetry_space_group_name_H-M 'C 1 2/c 1'
_atom_sites_solution_hydrogens geom
_atom_sites_solution_primary direct
_atom_sites_solution_secondary difmap
_audit_creation_method SHELXL-97
_cell_angle_alpha 90.00
_cell_angle_beta 114.632(3)
_cell_angle_gamma 90.00
_cell_formula_units_Z 8
_cell_length_a 23.062(6)
_cell_length_b 8.432(2)
_cell_length_c 24.351(6)
_cell_measurement_reflns_used 5257
_cell_measurement_temperature 100(2)
_cell_measurement_theta_max 25.6275
_cell_measurement_theta_min 2.6035
_cell_volume 4304.4(19)
_computing_cell_refinement 'APEX2 (Bruker AXS, 2006)'
_computing_data_collection 'APEX2 (Bruker AXS, 2006)'
_computing_data_reduction 'SAINT (Bruker AXS, 2004)'
_computing_molecular_graphics 'ORTEPIII (johnson, 1996)'
_computing_publication_material 'XCIF (Bruker AXS, 2001)'
_computing_structure_refinement 'SHELXL-97 (Sheldrick, 1997)'
_computing_structure_solution 'SHELXS-97 (Sheldrick, 1990)'
_diffrn_ambient_temperature 100(2)
_diffrn_measured_fraction_theta_full 0.996
_diffrn_measured_fraction_theta_max 0.996
_diffrn_measurement_device_type 'CCD area detector'
_diffrn_measurement_method 'phi and omega scans'
_diffrn_radiation_monochromator graphite
_diffrn_radiation_source 'fine-focus sealed tube'
_diffrn_radiation_type MoK\a
_diffrn_radiation_wavelength 0.71073
_diffrn_reflns_av_R_equivalents 0.0548
_diffrn_reflns_av_sigmaI/netI 0.0419
_diffrn_reflns_limit_h_max 28
_diffrn_reflns_limit_h_min -28
_diffrn_reflns_limit_k_max 10
_diffrn_reflns_limit_k_min -10
_diffrn_reflns_limit_l_max 29
_diffrn_reflns_limit_l_min -29
_diffrn_reflns_number 20383
_diffrn_reflns_theta_full 25.70
_diffrn_reflns_theta_max 25.70
_diffrn_reflns_theta_min 1.84
_exptl_absorpt_coefficient_mu 1.500
_exptl_absorpt_correction_T_max 0.8174
_exptl_absorpt_correction_T_min 0.7740
_exptl_absorpt_correction_type empirical
_exptl_crystal_colour green
_exptl_crystal_density_diffrn 1.921
_exptl_crystal_density_method 'not measured'
_exptl_crystal_description prism
_exptl_crystal_F_000 2440
_exptl_crystal_size_max 0.18
_exptl_crystal_size_mid 0.16
_exptl_crystal_size_min 0.14
_refine_diff_density_max 0.680
_refine_diff_density_min -0.854
_refine_diff_density_rms 0.097
_refine_ls_extinction_method none
_refine_ls_goodness_of_fit_ref 1.047
_refine_ls_hydrogen_treatment mixed
_refine_ls_matrix_type full
_refine_ls_number_parameters 268
_refine_ls_number_reflns 4076
_refine_ls_number_restraints 2
_refine_ls_restrained_S_all 1.048
_refine_ls_R_factor_all 0.0560
_refine_ls_R_factor_gt 0.0376
_refine_ls_shift/su_max 0.000
_refine_ls_shift/su_mean 0.000
_refine_ls_structure_factor_coef Fsqd
_refine_ls_weighting_details 'calc w=1/[\s^2^(Fo^2^)+(0.0418P)^2^+13.3536P] where P=(Fo^2^+2Fc^2^)/3'
_refine_ls_weighting_scheme calc
_refine_ls_wR_factor_gt 0.0856
_refine_ls_wR_factor_ref 0.0942
_reflns_number_gt 3195
_reflns_number_total 4076
_reflns_threshold_expression >2sigma(I)
_cod_data_source_file c2dt32456c.txt
_cod_data_source_block c2c
_cod_original_cell_volume 4304.5(19)
_cod_original_sg_symbol_H-M C2/c
_cod_database_code 7020911

loop_
_symmetry_equiv_pos_as_xyz
'x, y, z'
'-x, y, -z+1/2'
'x+1/2, y+1/2, z'
'-x+1/2, y+1/2, -z+1/2'
'-x, -y, -z'
'x, -y, z-1/2'
'-x+1/2, -y+1/2, -z'
'x+1/2, -y+1/2, z-1/2'

loop_
_atom_site_label
_atom_site_type_symbol
_atom_site_fract_x
_atom_site_fract_y
_atom_site_fract_z
_atom_site_U_iso_or_equiv
_atom_site_adp_type
_atom_site_occupancy
_atom_site_symmetry_multiplicity
_atom_site_calc_flag
_atom_site_refinement_flags
C1 C 0.53034(19) 0.2252(5) 0.12433(19) 0.0276(9) Uani 1 1 d .
C2 C 0.5847(2) 0.1586(5) 0.1813(2) 0.0350(10) Uani 1 1 d .
C3 C 0.6261(2) 0.2983(5) 0.2072(2) 0.0320(10) Uani 1 1 d .
C4 C 0.60113(19) 0.4235(5) 0.16851(19) 0.0297(10) Uani 1 1 d .
N1 N 0.54434(16) 0.3738(4) 0.11891(16) 0.0280(8) Uani 1 1 d D
H1 H 0.5252(19) 0.437(4) 0.0887(15) 0.034 Uiso 1 1 d D
C6 C 0.6793(2) 0.3201(6) 0.2608(2) 0.0423(12) Uani 1 1 d .
H6 H 0.6964 0.2349 0.2884 0.051 Uiso 1 1 calc R
C7 C 0.7069(2) 0.4675(7) 0.2732(2) 0.0440(13) Uani 1 1 d .
H7 H 0.7429 0.4851 0.3102 0.053 Uiso 1 1 calc R
C8 C 0.6830(2) 0.5904(6) 0.2327(2) 0.0396(12) Uani 1 1 d .
H8 H 0.7043 0.6898 0.2417 0.047 Uiso 1 1 calc R
C9 C 0.6285(2) 0.5732(6) 0.1790(2) 0.0353(10) Uani 1 1 d .
H9 H 0.6112 0.6584 0.1514 0.042 Uiso 1 1 calc R
C11 C 0.37035(18) 0.4989(5) 0.06770(17) 0.0236(9) Uani 1 1 d .
C12 C 0.39483(18) 0.6100(5) 0.12243(18) 0.0266(9) Uani 1 1 d .
C13 C 0.33597(19) 0.6905(5) 0.11987(18) 0.0258(9) Uani 1 1 d .
C14 C 0.28495(19) 0.6276(5) 0.07085(18) 0.0241(9) Uani 1 1 d .
N2 N 0.30704(15) 0.5127(4) 0.04135(15) 0.0259(8) Uani 1 1 d D
H2 H 0.2850(18) 0.450(4) 0.0124(15) 0.031 Uiso 1 1 d D
C16 C 0.3265(2) 0.8073(5) 0.1547(2) 0.0347(10) Uani 1 1 d .
H16 H 0.3615 0.8505 0.1883 0.042 Uiso 1 1 calc R
C17 C 0.2652(2) 0.8607(5) 0.1397(2) 0.0361(11) Uani 1 1 d .
H17 H 0.2578 0.9409 0.1634 0.043 Uiso 1 1 calc R
C18 C 0.2143(2) 0.7984(5) 0.0904(2) 0.0344(11) Uani 1 1 d .
H18 H 0.1725 0.8364 0.0808 0.041 Uiso 1 1 calc R
C19 C 0.22352(19) 0.6815(5) 0.0547(2) 0.0310(10) Uani 1 1 d .
H19 H 0.1888 0.6401 0.0204 0.037 Uiso 1 1 calc R
Cl1 Cl 0.34023(5) 0.11494(13) 0.06342(5) 0.0311(2) Uani 1 1 d .
Cl2 Cl 0.31161(5) 0.25444(14) -0.07314(5) 0.0343(3) Uani 1 1 d .
Cl3 Cl 0.46969(5) 0.30640(13) -0.02569(5) 0.0321(2) Uani 1 1 d .
Cl4 Cl 0.55361(7) 0.0775(2) 0.22953(7) 0.0705(5) Uani 1 1 d .
Cl5 Cl 0.62311(6) 0.00767(16) 0.15687(7) 0.0616(4) Uani 1 1 d .
Cl6 Cl 0.43139(6) 0.48695(18) 0.18745(5) 0.0476(3) Uani 1 1 d .
Cl7 Cl 0.45131(6) 0.74299(15) 0.11721(6) 0.0461(3) Uani 1 1 d .
Mo1 Mo 0.402230(16) 0.17187(4) 0.009230(17) 0.02612(12) Uani 1 1 d .
O1 O 0.48352(13) 0.1451(3) 0.09210(13) 0.0306(7) Uani 1 1 d .
O2 O 0.40504(12) 0.4138(3) 0.05302(12) 0.0264(6) Uani 1 1 d .
O3 O 0.40905(13) -0.0093(4) -0.01280(14) 0.0357(7) Uani 1 1 d .

loop_
_atom_site_aniso_label
_atom_site_aniso_U_11
_atom_site_aniso_U_22
_atom_site_aniso_U_33
_atom_site_aniso_U_23
_atom_site_aniso_U_13
_atom_site_aniso_U_12
C1 0.018(2) 0.031(2) 0.031(2) 0.0026(19) 0.0081(18) 0.0036(17)
C2 0.024(2) 0.036(3) 0.038(3) 0.003(2) 0.0070(19) 0.0078(19)
C3 0.024(2) 0.035(3) 0.036(2) -0.004(2) 0.0111(19) 0.0067(18)
C4 0.020(2) 0.040(3) 0.028(2) -0.008(2) 0.0099(18) 0.0009(18)
N1 0.0196(17) 0.031(2) 0.027(2) 0.0022(15) 0.0035(15) -0.0005(15)
C6 0.027(2) 0.052(3) 0.038(3) -0.006(2) 0.004(2) 0.015(2)
C7 0.019(2) 0.065(4) 0.041(3) -0.019(3) 0.006(2) 0.004(2)
C8 0.027(2) 0.055(3) 0.042(3) -0.020(2) 0.019(2) -0.010(2)
C9 0.033(2) 0.041(3) 0.034(3) -0.009(2) 0.015(2) -0.009(2)
C11 0.022(2) 0.027(2) 0.021(2) 0.0043(17) 0.0085(17) 0.0007(17)
C12 0.020(2) 0.034(2) 0.025(2) -0.0015(18) 0.0083(17) -0.0050(17)
C13 0.024(2) 0.029(2) 0.026(2) 0.0021(18) 0.0121(17) -0.0016(17)
C14 0.027(2) 0.020(2) 0.030(2) 0.0013(17) 0.0156(18) 0.0001(16)
N2 0.0185(17) 0.0274(19) 0.0256(19) -0.0046(15) 0.0031(14) -0.0003(14)
C16 0.038(3) 0.038(3) 0.034(2) -0.006(2) 0.021(2) -0.007(2)
C17 0.048(3) 0.030(2) 0.043(3) 0.000(2) 0.031(2) 0.004(2)
C18 0.032(2) 0.030(2) 0.050(3) 0.009(2) 0.025(2) 0.0061(19)
C19 0.024(2) 0.029(2) 0.039(3) 0.002(2) 0.0126(19) -0.0002(18)
Cl1 0.0240(5) 0.0368(6) 0.0343(6) -0.0006(5) 0.0137(4) -0.0034(4)
Cl2 0.0247(5) 0.0417(6) 0.0320(6) -0.0006(5) 0.0071(4) 0.0015(5)
Cl3 0.0263(5) 0.0372(6) 0.0352(6) -0.0025(5) 0.0154(5) -0.0043(4)
Cl4 0.0562(9) 0.0938(12) 0.0487(8) 0.0311(8) 0.0090(7) -0.0152(8)
Cl5 0.0307(6) 0.0439(8) 0.0867(11) -0.0207(7) 0.0011(6) 0.0117(5)
Cl6 0.0324(6) 0.0813(10) 0.0254(6) 0.0103(6) 0.0084(5) 0.0173(6)
Cl7 0.0346(6) 0.0437(7) 0.0722(9) -0.0187(6) 0.0344(6) -0.0172(5)
Mo1 0.01919(18) 0.0275(2) 0.0317(2) -0.00323(16) 0.01057(15) -0.00149(15)
O1 0.0195(14) 0.0322(17) 0.0365(17) 0.0007(14) 0.0081(13) -0.0009(12)
O2 0.0187(14) 0.0299(16) 0.0300(16) -0.0014(13) 0.0095(12) 0.0028(12)
O3 0.0228(15) 0.0342(18) 0.049(2) -0.0058(15) 0.0135(14) -0.0019(13)

loop_
_atom_type_symbol
_atom_type_description
_atom_type_scat_dispersion_real
_atom_type_scat_dispersion_imag
_atom_type_scat_source
C C 0.0033 0.0016 'International Tables Vol C Tables 4.2.6.8 and 6.1.1.4'
H H 0.0000 0.0000 'International Tables Vol C Tables 4.2.6.8 and 6.1.1.4'
O O 0.0106 0.0060 'International Tables Vol C Tables 4.2.6.8 and 6.1.1.4'
Cl Cl 0.1484 0.1585 'International Tables Vol C Tables 4.2.6.8 and 6.1.1.4'
Mo Mo -1.6832 0.6857 'International Tables Vol C Tables 4.2.6.8 and 6.1.1.4'
N N 0.0061 0.0033 'International Tables Vol C Tables 4.2.6.8 and 6.1.1.4'

loop_
_geom_angle_atom_site_label_1
_geom_angle_atom_site_label_2
_geom_angle_atom_site_label_3
_geom_angle
O1 C1 N1 130.0(4)
O1 C1 C2 122.7(4)
N1 C1 C2 107.3(4)
C3 C2 C1 103.4(4)
C3 C2 Cl4 113.4(3)
C1 C2 Cl4 110.0(3)
C3 C2 Cl5 112.7(3)
C1 C2 Cl5 106.9(3)
Cl4 C2 Cl5 110.1(3)
C4 C3 C6 120.0(4)
C4 C3 C2 107.9(4)
C6 C3 C2 132.0(4)
C3 C4 C9 123.1(4)
C3 C4 N1 109.3(4)
C9 C4 N1 127.6(4)
C1 N1 C4 111.9(4)
C1 N1 H1 128(3)
C4 N1 H1 120(3)
C7 C6 C3 118.4(5)
C7 C6 H6 120.8
C3 C6 H6 120.8
C6 C7 C8 121.0(4)
C6 C7 H7 119.5
C8 C7 H7 119.5
C7 C8 C9 121.9(5)
C7 C8 H8 119.0
C9 C8 H8 119.0
C4 C9 C8 115.5(5)
C4 C9 H9 122.2
C8 C9 H9 122.2
O2 C11 N2 128.6(4)
O2 C11 C12 124.0(4)
N2 C11 C12 107.3(3)
C13 C12 C11 104.0(3)
C13 C12 Cl7 113.2(3)
C11 C12 Cl7 110.0(3)
C13 C12 Cl6 112.7(3)
C11 C12 Cl6 106.5(3)
Cl7 C12 Cl6 110.1(2)
C16 C13 C14 120.7(4)
C16 C13 C12 132.3(4)
C14 C13 C12 107.0(3)
C19 C14 C13 121.4(4)
C19 C14 N2 128.5(4)
C13 C14 N2 110.0(3)
C11 N2 C14 111.6(3)
C11 N2 H2 120(3)
C14 N2 H2 128(3)
C13 C16 C17 118.6(4)
C13 C16 H16 120.7
C17 C16 H16 120.7
C16 C17 C18 120.6(4)
C16 C17 H17 119.7
C18 C17 H17 119.7
C17 C18 C19 121.2(4)
C17 C18 H18 119.4
C19 C18 H18 119.4
C14 C19 C18 117.5(4)
C14 C19 H19 121.2
C18 C19 H19 121.2
O3 Mo1 O1 92.56(13)
O3 Mo1 O2 171.53(13)
O1 Mo1 O2 79.00(10)
O3 Mo1 Cl2 99.82(11)
O1 Mo1 Cl2 167.60(8)
O2 Mo1 Cl2 88.61(7)
O3 Mo1 Cl3 99.33(11)
O1 Mo1 Cl3 86.54(8)
O2 Mo1 Cl3 81.04(7)
Cl2 Mo1 Cl3 92.06(4)
O3 Mo1 Cl1 98.94(11)
O1 Mo1 Cl1 87.00(8)
O2 Mo1 Cl1 80.05(7)
Cl2 Mo1 Cl1 90.40(4)
Cl3 Mo1 Cl1 160.86(4)
C1 O1 Mo1 137.6(3)
C11 O2 Mo1 139.2(3)

loop_
_geom_bond_atom_site_label_1
_geom_bond_atom_site_label_2
_geom_bond_distance
C1 O1 1.238(5)
C1 N1 1.314(5)
C1 C2 1.537(6)
C2 C3 1.482(6)
C2 Cl4 1.749(5)
C2 Cl5 1.789(5)
C3 C4 1.372(6)
C3 C6 1.381(6)
C4 C9 1.386(6)
C4 N1 1.425(5)
N1 H1 0.867(19)
C6 C7 1.371(7)
C6 H6 0.9500
C7 C8 1.377(7)
C7 H7 0.9500
C8 C9 1.394(6)
C8 H8 0.9500
C9 H9 0.9500
C11 O2 1.233(5)
C11 N2 1.333(5)
C11 C12 1.531(6)
C12 C13 1.496(5)
C12 Cl7 1.763(4)
C12 Cl6 1.783(4)
C13 C16 1.375(6)
C13 C14 1.386(6)
C14 C19 1.380(6)
C14 N2 1.421(5)
N2 H2 0.858(19)
C16 C17 1.381(6)
C16 H16 0.9500
C17 C18 1.385(7)
C17 H17 0.9500
C18 C19 1.387(6)
C18 H18 0.9500
C19 H19 0.9500
Cl1 Mo1 2.3640(11)
Cl2 Mo1 2.3197(12)
Cl3 Mo1 2.3524(11)
Mo1 O3 1.648(3)
Mo1 O1 2.117(3)
Mo1 O2 2.290(3)

loop_
_geom_hbond_atom_site_label_D
_geom_hbond_atom_site_label_H
_geom_hbond_atom_site_label_A
_geom_hbond_distance_DH
_geom_hbond_distance_HA
_geom_hbond_distance_DA
_geom_hbond_angle_DHA
_geom_hbond_site_symmetry_A
N1 H1 O2 0.867(19) 2.54(4) 2.952(4) 110(3) .
N1 H1 Cl3 0.867(19) 2.68(3) 3.452(4) 149(4) 5_665
N1 H1 Cl3 0.867(19) 2.77(4) 3.261(4) 118(3) .
N2 H2 Cl1 0.858(19) 2.76(3) 3.461(3) 140(4) 7
N2 H2 Cl2 0.858(19) 2.92(3) 3.574(4) 135(4) .

loop_
_geom_torsion_atom_site_label_1
_geom_torsion_atom_site_label_2
_geom_torsion_atom_site_label_3
_geom_torsion_atom_site_label_4
_geom_torsion
O1 C1 C2 C3 -175.3(4)
N1 C1 C2 C3 4.5(4)
O1 C1 C2 Cl4 -54.0(5)
N1 C1 C2 Cl4 125.8(3)
O1 C1 C2 Cl5 65.5(5)
N1 C1 C2 Cl5 -114.7(3)
C1 C2 C3 C4 -3.4(5)
Cl4 C2 C3 C4 -122.5(3)
Cl5 C2 C3 C4 111.6(4)
C1 C2 C3 C6 173.5(5)
Cl4 C2 C3 C6 54.5(6)
Cl5 C2 C3 C6 -71.4(6)
C6 C3 C4 C9 2.9(7)
C2 C3 C4 C9 -179.8(4)
C6 C3 C4 N1 -176.0(4)
C2 C3 C4 N1 1.3(5)
O1 C1 N1 C4 175.8(4)
C2 C1 N1 C4 -3.9(5)
C3 C4 N1 C1 1.8(5)
C9 C4 N1 C1 -177.1(4)
C4 C3 C6 C7 -1.5(7)
C2 C3 C6 C7 -178.1(4)
C3 C6 C7 C8 -1.4(7)
C6 C7 C8 C9 3.0(7)
C3 C4 C9 C8 -1.3(6)
N1 C4 C9 C8 177.4(4)
C7 C8 C9 C4 -1.7(6)
O2 C11 C12 C13 178.0(4)
N2 C11 C12 C13 -2.5(4)
O2 C11 C12 Cl7 56.5(5)
N2 C11 C12 Cl7 -124.0(3)
O2 C11 C12 Cl6 -62.8(4)
N2 C11 C12 Cl6 116.7(3)
C11 C12 C13 C16 -176.9(4)
Cl7 C12 C13 C16 -57.5(6)
Cl6 C12 C13 C16 68.3(5)
C11 C12 C13 C14 1.8(4)
Cl7 C12 C13 C14 121.1(3)
Cl6 C12 C13 C14 -113.1(3)
C16 C13 C14 C19 1.2(6)
C12 C13 C14 C19 -177.6(4)
C16 C13 C14 N2 178.4(4)
C12 C13 C14 N2 -0.4(4)
O2 C11 N2 C14 -178.1(4)
C12 C11 N2 C14 2.4(4)
C19 C14 N2 C11 175.6(4)
C13 C14 N2 C11 -1.3(5)
C14 C13 C16 C17 -0.1(6)
C12 C13 C16 C17 178.4(4)
C13 C16 C17 C18 -0.4(7)
C16 C17 C18 C19 -0.2(7)
C13 C14 C19 C18 -1.7(6)
N2 C14 C19 C18 -178.3(4)
C17 C18 C19 C14 1.2(6)
N1 C1 O1 Mo1 5.6(7)
C2 C1 O1 Mo1 -174.7(3)
O3 Mo1 O1 C1 138.2(4)
O2 Mo1 O1 C1 -42.5(4)
Cl2 Mo1 O1 C1 -44.8(7)
Cl3 Mo1 O1 C1 39.1(4)
Cl1 Mo1 O1 C1 -122.9(4)
N2 C11 O2 Mo1 -32.2(7)
C12 C11 O2 Mo1 147.2(3)
O3 Mo1 O2 C11 -118.6(9)
O1 Mo1 O2 C11 -123.5(4)
Cl2 Mo1 O2 C11 56.0(4)
Cl3 Mo1 O2 C11 148.3(4)
Cl1 Mo1 O2 C11 -34.7(4)
